data_8101301
loop_
_publ_author_name
'Becker, Petra'
'Held, Peter'

_publ_section_title
;
Crystal structure of potassium niobate, K~6~Nb~10.80~O~30~, a partially 
filled tetragonal tungsten bronze-type structure
;
_journal_issue 3
_journal_name_full 'Zeitschrift f\"ur Kristallographie - New Crystal Structures'
_journal_page_first 319
_journal_page_last 320
_journal_volume 215
_journal_year 2000
_chemical_formula_iupac 'K6 Nb10.80 O30'
_chemical_formula_sum 'K6 Nb10.8 O30'
_chemical_formula_weight 1717.94
_chemical_melting_point 1445
_chemical_name_common 'Potassium niobate'
_space_group_IT_number 127
_symmetry_cell_setting tetragonal
_symmetry_space_group_name_Hall '-P 4 2ab'
_symmetry_space_group_name_H-M 'P 4/m b m'
_cell_angle_alpha 90.00
_cell_angle_beta 90.00
_cell_angle_gamma 90.00
_cell_formula_units_Z 1
_cell_length_a 12.537(2)
_cell_length_b 12.537(2)
_cell_length_c 3.97300(10)
_cell_measurement_temperature 293(2)
_cell_volume 624.46(14)
_diffrn_ambient_temperature 293(2)
_exptl_crystal_density_diffrn 4.569
_refine_diff_density_rms 0.381
_cod_original_formula_sum 'K6 Nb10.80 O30'
_cod_database_code 8101301

loop_
_symmetry_equiv_pos_as_xyz
'x, y, z'
'-x, -y, z'
'-y, x, z'
'y, -x, z'
'-x+1/2, y+1/2, -z'
'x+1/2, -y+1/2, -z'
'y+1/2, x+1/2, -z'
'-y+1/2, -x+1/2, -z'
'-x, -y, -z'
'x, y, -z'
'y, -x, -z'
'-y, x, -z'
'x-1/2, -y-1/2, z'
'-x-1/2, y-1/2, z'
'-y-1/2, -x-1/2, z'
'y-1/2, x-1/2, z'

loop_
_atom_site_label
_atom_site_type_symbol
_atom_site_fract_x
_atom_site_fract_y
_atom_site_fract_z
_atom_site_U_iso_or_equiv
_atom_site_adp_type
_atom_site_occupancy
_atom_site_calc_flag
_atom_site_refinement_flags
_atom_site_disorder_assembly
_atom_site_disorder_group
Nb1 Nb 0.0000 0.5000 0.5000 0.0216(3) Uani 1 d S . .
Nb2 Nb 0.07572(5) 0.20747(4) 0.5000 0.0202(2) Uani 1 d S . .
Nb3 Nb 0.1203(2) 0.3797(2) 0.0000 0.0136(10) Uani 0.203(5) d SP . .
K1 K 0.0000 0.0000 0.0000 0.0281(6) Uani 1 d S . .
K2 K 0.32716(12) 0.17284(12) 0.0000 0.0269(5) Uani 1 d S . .
O1 O 0.0000 0.5000 0.0000 0.038(3) Uani 1 d S . .
O2 O 0.0758(6) 0.2108(5) 0.0000 0.0318(14) Uani 1 d S . .
O3 O 0.2119(4) 0.2881(4) 0.5000 0.0232(15) Uani 1 d S . .
O4 O 0.0000(5) 0.3456(4) 0.5000 0.0404(17) Uani 1 d S . .
O5 O 0.1419(4) 0.0701(3) 0.5000 0.0169(8) Uani 1 d S . .

loop_
_atom_site_aniso_label
_atom_site_aniso_U_11
_atom_site_aniso_U_22
_atom_site_aniso_U_33
_atom_site_aniso_U_23
_atom_site_aniso_U_13
_atom_site_aniso_U_12
Nb1 0.0211(4) 0.0211(4) 0.0227(5) 0.000 0.000 -0.0109(4)
Nb2 0.0155(3) 0.0134(3) 0.0317(4) 0.000 0.000 0.00222(17)
Nb3 0.0155(12) 0.0155(12) 0.0099(15) 0.000 0.000 -0.0023(11)
K1 0.0294(9) 0.0294(9) 0.0255(14) 0.000 0.000 0.000
K2 0.0311(7) 0.0311(7) 0.0184(8) 0.000 0.000 0.0153(8)
O1 0.049(5) 0.049(5) 0.014(4) 0.000 0.000 -0.001(7)
O2 0.051(4) 0.037(3) 0.0078(17) 0.000 0.000 -0.001(3)
O3 0.0103(14) 0.0103(14) 0.049(4) 0.000 0.000 -0.0030(19)
O4 0.018(2) 0.0076(18) 0.095(6) 0.000 0.000 0.0023(17)
O5 0.0146(18) 0.0083(16) 0.028(2) 0.000 0.000 0.0022(13)

loop_
_geom_bond_atom_site_label_1
_geom_bond_atom_site_label_2
_geom_bond_distance
_geom_bond_site_symmetry_2
_geom_bond_publ_flag
Nb1 O4 1.936(5) 15_665 ?
Nb1 O4 1.936(5) 7_456 ?
Nb1 O4 1.936(5) 9_566 ?
Nb1 O4 1.936(5) . ?
Nb1 O1 1.9865 . ?
Nb1 O1 1.9865 1_556 ?
Nb2 O5 1.912(4) . ?
Nb2 O4 1.975(5) . ?
Nb2 O3 1.9838(18) . ?
Nb2 O2 1.98694(15) 1_556 ?
Nb2 O2 1.98694(15) . ?
Nb2 O5 2.005(4) 3 ?
Nb3 O1 2.134(4) . ?
Nb3 O2 2.189(7) 15_665 ?
Nb3 O2 2.189(7) . ?
Nb3 O4 2.531(4) 15_665 ?
Nb3 O4 2.531(4) 1_554 ?
Nb3 O4 2.531(4) 15_664 ?
Nb3 O4 2.531(4) . ?
Nb3 O3 2.565(5) . ?
Nb3 O3 2.565(5) 1_554 ?
K1 O2 2.809(6) . ?
K1 O2 2.809(6) 11 ?
K1 O2 2.809(6) 9 ?
K1 O2 2.809(6) 3 ?
K1 O5 2.808(3) 9 ?
K1 O5 2.808(3) . ?
K1 O5 2.808(3) 11 ?
K1 O5 2.808(3) 3 ?
K1 O5 2.808(3) 9_556 ?
K1 O5 2.808(3) 11_556 ?
K1 O5 2.808(3) 3_554 ?
K1 O5 2.808(3) 1_554 ?
K2 O3 2.851(5) 1_554 ?
K2 O3 2.851(5) . ?
K2 O4 2.949(4) 13_665 ?
K2 O4 2.949(4) 11 ?
K2 O4 2.949(4) 13_664 ?
K2 O4 2.949(4) 11_556 ?
K2 O1 3.064(2) 3_655 ?
K2 O2 3.187(7) 15_665 ?
K2 O2 3.187(7) . ?
